data_4332303
loop_
_publ_author_name
'Li, Bin'
'Corbett, John D.'

_publ_section_title
;
 Synthesis and Structure of K3Mg20In14, a Stuffed Variant of the
 BaHg11Structure Type with a Magnesium&#x2212;Indium Network
;
_journal_issue 10
_journal_name_full 'Inorganic Chemistry'
_journal_page_first 3861
_journal_page_last 3863
_journal_paper_doi 10.1021/ic060215v
_journal_volume 45
_journal_year 2006
_chemical_formula_sum 'In14 K3 Mg20'
_chemical_formula_weight 2210.98
_chemical_name_systematic
; 
 ? 
;
_space_group_IT_number 221
_symmetry_cell_setting cubic
_symmetry_space_group_name_Hall '-P 4 2 3'
_symmetry_space_group_name_H-M 'P m -3 m'
_atom_sites_solution_hydrogens geom
_atom_sites_solution_primary direct
_atom_sites_solution_secondary difmap
_audit_creation_method SHELXL-97
_cell_angle_alpha 90.00
_cell_angle_beta 90.00
_cell_angle_gamma 90.00
_cell_formula_units_Z 1
_cell_length_a 9.7689(11)
_cell_length_b 9.7689(11)
_cell_length_c 9.7689(11)
_cell_measurement_temperature 293(2)
_cell_measurement_theta_max 23
_cell_measurement_theta_min 4
_cell_volume 932.26(18)
_computing_cell_refinement 'Bruker XSCANS'
_computing_data_collection 'Bruker XSCANS'
_computing_data_reduction 'Bruker SHELXTL'
_computing_molecular_graphics 'Bruker SHELXTL'
_computing_publication_material 'Bruker SHELXTL'
_computing_structure_refinement 'SHELXL-97 (Sheldrick, 1997)'
_computing_structure_solution 'SHELXS-97 (Sheldrick, 1990)'
_diffrn_ambient_temperature 293(2)
_diffrn_measured_fraction_theta_full 0.986
_diffrn_measured_fraction_theta_max 0.977
_diffrn_measurement_device_type 'STOE IPDSII'
_diffrn_measurement_method '\w scans'
_diffrn_radiation_monochromator graphite
_diffrn_radiation_source 'fine-focus sealed tube'
_diffrn_radiation_type MoK\a
_diffrn_radiation_wavelength 0.71073
_diffrn_reflns_av_R_equivalents 0.0000
_diffrn_reflns_av_sigmaI/netI 0.0089
_diffrn_reflns_limit_h_max 7
_diffrn_reflns_limit_h_min 0
_diffrn_reflns_limit_k_max 9
_diffrn_reflns_limit_k_min 0
_diffrn_reflns_limit_l_max 13
_diffrn_reflns_limit_l_min 1
_diffrn_reflns_number 303
_diffrn_reflns_theta_full 25.00
_diffrn_reflns_theta_max 29.30
_diffrn_reflns_theta_min 2.08
_exptl_absorpt_coefficient_mu 9.147
_exptl_absorpt_correction_type numerical
_exptl_crystal_colour gray
_exptl_crystal_density_diffrn 3.938
_exptl_crystal_density_meas ?
_exptl_crystal_density_method 'not measured'
_exptl_crystal_description irregular
_exptl_crystal_F_000 983
_exptl_crystal_size_max 0.26
_exptl_crystal_size_mid 0.17
_exptl_crystal_size_min 0.12
_refine_diff_density_max 1.897
_refine_diff_density_min -0.879
_refine_diff_density_rms 0.487
_refine_ls_extinction_coef 0.0058(8)
_refine_ls_extinction_expression Fc^*^=kFc[1+0.001xFc^2^\l^3^/sin(2\q)]^-1/4^
_refine_ls_extinction_method SHELXL
_refine_ls_goodness_of_fit_ref 1.259
_refine_ls_hydrogen_treatment mixed
_refine_ls_matrix_type full
_refine_ls_number_parameters 17
_refine_ls_number_reflns 303
_refine_ls_number_restraints 0
_refine_ls_restrained_S_all 1.259
_refine_ls_R_factor_all 0.0322
_refine_ls_R_factor_gt 0.0267
_refine_ls_shift/su_max 0.000
_refine_ls_shift/su_mean 0.000
_refine_ls_structure_factor_coef Fsqd
_refine_ls_weighting_details 'calc w=1/[\s^2^(Fo^2^)+(0.0501P)^2^+0.0000P] where P=(Fo^2^+2Fc^2^)/3'
_refine_ls_weighting_scheme calc
_refine_ls_wR_factor_gt 0.0789
_refine_ls_wR_factor_ref 0.0809
_reflns_number_gt 278
_reflns_number_total 303
_reflns_threshold_expression >2sigma(I)
_cod_data_source_file ic060215vsup1.cif
_cod_data_source_block K3Mg20In14
_cod_depositor_comments
;
The following automatic conversions were performed:

'_symmetry_cell_setting' value 'Cubic' changed to 'cubic' according
to /home/saulius/struct/CIF-dictionaries/cif_core.dic dictionary
named 'cif_core.dic' version 2.4.2 from 2011-04-26.

Automatic conversion script
Id: cif_fix_values 1891 2012-01-12 08:04:46Z andrius 

The following automatic conversions were performed:

'_exptl_crystal_density_meas' value 'none' was changed to '?' - the
value is perceived as not measured.

Automatic conversion script
Id: cif_fix_values 3008 2015-01-20 13:52:24Z robertas 
;
_cod_original_sg_symbol_H-M Pm-3m
_cod_database_code 4332303

loop_
_symmetry_equiv_pos_as_xyz
'x, y, z'
'-x, -y, z'
'-x, y, -z'
'x, -y, -z'
'z, x, y'
'z, -x, -y'
'-z, -x, y'
'-z, x, -y'
'y, z, x'
'-y, z, -x'
'y, -z, -x'
'-y, -z, x'
'y, x, -z'
'-y, -x, -z'
'y, -x, z'
'-y, x, z'
'x, z, -y'
'-x, z, y'
'-x, -z, -y'
'x, -z, y'
'z, y, -x'
'z, -y, x'
'-z, y, x'
'-z, -y, -x'
'-x, -y, -z'
'x, y, -z'
'x, -y, z'
'-x, y, z'
'-z, -x, -y'
'-z, x, y'
'z, x, -y'
'z, -x, y'
'-y, -z, -x'
'y, -z, x'
'-y, z, x'
'y, z, -x'
'-y, -x, z'
'y, x, z'
'-y, x, -z'
'y, -x, -z'
'-x, -z, y'
'x, -z, -y'
'x, z, y'
'-x, z, -y'
'-z, -y, x'
'-z, y, -x'
'z, -y, -x'
'z, y, x'

loop_
_atom_site_label
_atom_site_type_symbol
_atom_site_fract_x
_atom_site_fract_y
_atom_site_fract_z
_atom_site_U_iso_or_equiv
_atom_site_adp_type
_atom_site_occupancy
_atom_site_symmetry_multiplicity
_atom_site_calc_flag
_atom_site_refinement_flags
In1 In 0.0000 0.0000 0.0000 0.0185(4) Uani 1 48 d S
In2 In 0.0000 0.34911(4) 0.34911(4) 0.0159(3) Uani 1 4 d S
In3 In 0.5000 0.5000 0.5000 0.0180(4) Uani 1 48 d S
Mg1 Mg 0.5000 0.26473(18) 0.26473(18) 0.0140(5) Uani 1 4 d S
Mg2 Mg 0.17402(16) 0.17402(16) 0.17402(16) 0.0113(7) Uani 1 6 d S
K K 0.5000 0.0000 0.0000 0.0233(7) Uani 1 16 d S

loop_
_atom_site_aniso_label
_atom_site_aniso_U_11
_atom_site_aniso_U_22
_atom_site_aniso_U_33
_atom_site_aniso_U_23
_atom_site_aniso_U_13
_atom_site_aniso_U_12
In1 0.0185(4) 0.0185(4) 0.0185(4) 0.000 0.000 0.000
In2 0.0160(3) 0.0158(3) 0.0158(3) 0.00033(18) 0.000 0.000
In3 0.0180(4) 0.0180(4) 0.0180(4) 0.000 0.000 0.000
Mg1 0.0148(10) 0.0135(7) 0.0135(7) 0.0008(9) 0.000 0.000
Mg2 0.0113(7) 0.0113(7) 0.0113(7) 0.0007(6) 0.0007(6) 0.0007(6)
K 0.034(2) 0.0180(9) 0.0180(9) 0.000 0.000 0.000

loop_
_atom_type_symbol
_atom_type_description
_atom_type_scat_dispersion_real
_atom_type_scat_dispersion_imag
_atom_type_scat_source
Mg Mg 0.0486 0.0363 'International Tables Vol C Tables 4.2.6.8 and 6.1.1.4'
K K 0.2009 0.2494 'International Tables Vol C Tables 4.2.6.8 and 6.1.1.4'
In In -0.7276 1.3100 'International Tables Vol C Tables 4.2.6.8 and 6.1.1.4'

loop_
_geom_angle_atom_site_label_1
_geom_angle_atom_site_label_2
_geom_angle_atom_site_label_3
_geom_angle
_geom_angle_site_symmetry_1
_geom_angle_site_symmetry_3
Mg2 In1 Mg2 180.00(10) . 25
Mg2 In1 Mg2 70.5 . 28
Mg2 In1 Mg2 109.5 25 28
Mg2 In1 Mg2 109.5 . 2
Mg2 In1 Mg2 70.5 25 2
Mg2 In1 Mg2 70.5 28 2
Mg2 In1 Mg2 70.5 . 26
Mg2 In1 Mg2 109.5 25 26
Mg2 In1 Mg2 109.5 28 26
Mg2 In1 Mg2 180.00(15) 2 26
Mg2 In1 Mg2 109.5 . 3
Mg2 In1 Mg2 70.5 25 3
Mg2 In1 Mg2 70.5 28 3
Mg2 In1 Mg2 109.5 2 3
Mg2 In1 Mg2 70.5 26 3
Mg2 In1 Mg2 70.5 . 27
Mg2 In1 Mg2 109.5 25 27
Mg2 In1 Mg2 109.5 28 27
Mg2 In1 Mg2 70.5 2 27
Mg2 In1 Mg2 109.5 26 27
Mg2 In1 Mg2 180.00(15) 3 27
Mg2 In1 Mg2 109.5 . 4
Mg2 In1 Mg2 70.5 25 4
Mg2 In1 Mg2 180.00(10) 28 4
Mg2 In1 Mg2 109.5 2 4
Mg2 In1 Mg2 70.5 26 4
Mg2 In1 Mg2 109.5 3 4
Mg2 In1 Mg2 70.5 27 4
In2 In2 In2 90.0 26_556 2_565
In2 In2 Mg2 125.35(3) 26_556 28
In2 In2 Mg2 125.35(3) 2_565 28
In2 In2 Mg2 125.35(3) 26_556 .
In2 In2 Mg2 125.35(3) 2_565 .
Mg2 In2 Mg2 70.20(10) 28 .
In2 In2 Mg1 105.48(4) 26_556 5
In2 In2 Mg1 61.496(13) 2_565 5
Mg2 In2 Mg1 127.09(5) 28 5
Mg2 In2 Mg1 68.92(4) . 5
In2 In2 Mg1 61.496(13) 26_556 9
In2 In2 Mg1 105.48(4) 2_565 9
Mg2 In2 Mg1 127.09(5) 28 9
Mg2 In2 Mg1 68.92(4) . 9
Mg1 In2 Mg1 63.49(8) 5 9
In2 In2 Mg1 105.48(4) 26_556 30
In2 In2 Mg1 61.496(13) 2_565 30
Mg2 In2 Mg1 68.92(4) 28 30
Mg2 In2 Mg1 127.09(5) . 30
Mg1 In2 Mg1 113.71(6) 5 30
Mg1 In2 Mg1 162.89(5) 9 30
In2 In2 Mg1 61.496(13) 26_556 10_556
In2 In2 Mg1 105.48(4) 2_565 10_556
Mg2 In2 Mg1 68.92(4) 28 10_556
Mg2 In2 Mg1 127.09(5) . 10_556
Mg1 In2 Mg1 162.89(5) 5 10_556
Mg1 In2 Mg1 113.71(6) 9 10_556
Mg1 In2 Mg1 63.49(8) 30 10_556
In2 In2 K 66.626(9) 26_556 9
In2 In2 K 156.626(9) 2_565 9
Mg2 In2 K 72.450(14) 28 9
Mg2 In2 K 72.450(14) . 9
Mg1 In2 K 122.95(3) 5 9
Mg1 In2 K 64.26(4) 9 9
Mg1 In2 K 122.95(3) 30 9
Mg1 In2 K 64.26(4) 10_556 9
In2 In2 K 156.626(9) 26_556 5
In2 In2 K 66.626(9) 2_565 5
Mg2 In2 K 72.450(14) 28 5
Mg2 In2 K 72.450(14) . 5
Mg1 In2 K 64.26(4) 5 5
Mg1 In2 K 122.95(3) 9 5
Mg1 In2 K 64.26(4) 30 5
Mg1 In2 K 122.95(3) 10_556 5
K In2 K 136.748(17) 9 5
Mg1 In3 Mg1 180.0 33_666 9
Mg1 In3 Mg1 60.0 33_666 29_666
Mg1 In3 Mg1 120.0 9 29_666
Mg1 In3 Mg1 120.0 33_666 5
Mg1 In3 Mg1 60.0 9 5
Mg1 In3 Mg1 180.0 29_666 5
Mg1 In3 Mg1 120.0 33_666 .
Mg1 In3 Mg1 60.0 9 .
Mg1 In3 Mg1 120.0 29_666 .
Mg1 In3 Mg1 60.0 5 .
Mg1 In3 Mg1 60.0 33_666 25_666
Mg1 In3 Mg1 120.0 9 25_666
Mg1 In3 Mg1 60.0 29_666 25_666
Mg1 In3 Mg1 120.0 5 25_666
Mg1 In3 Mg1 180.0 . 25_666
Mg1 In3 Mg1 90.0 33_666 34_565
Mg1 In3 Mg1 90.0 9 34_565
Mg1 In3 Mg1 120.0 29_666 34_565
Mg1 In3 Mg1 60.0 5 34_565
Mg1 In3 Mg1 120.0 . 34_565
Mg1 In3 Mg1 60.0 25_666 34_565
Mg1 In3 Mg1 120.0 33_666 6_566
Mg1 In3 Mg1 60.0 9 6_566
Mg1 In3 Mg1 90.0 29_666 6_566
Mg1 In3 Mg1 90.0 5 6_566
Mg1 In3 Mg1 120.0 . 6_566
Mg1 In3 Mg1 60.0 25_666 6_566
Mg1 In3 Mg1 60.0 34_565 6_566
Mg1 In3 Mg1 60.0 33_666 30_655
Mg1 In3 Mg1 120.0 9 30_655
Mg1 In3 Mg1 90.0 29_666 30_655
Mg1 In3 Mg1 90.0 5 30_655
Mg1 In3 Mg1 60.0 . 30_655
Mg1 In3 Mg1 120.0 25_666 30_655
Mg1 In3 Mg1 120.0 34_565 30_655
Mg1 In3 Mg1 180.0 6_566 30_655
Mg1 In3 Mg1 90.0 33_666 10_656
Mg1 In3 Mg1 90.0 9 10_656
Mg1 In3 Mg1 60.0 29_666 10_656
Mg1 In3 Mg1 120.0 5 10_656
Mg1 In3 Mg1 60.0 . 10_656
Mg1 In3 Mg1 120.0 25_666 10_656
Mg1 In3 Mg1 180.0 34_565 10_656
Mg1 In3 Mg1 120.0 6_566 10_656
Mg1 In3 Mg1 60.0 30_655 10_656
Mg1 In3 Mg1 60.0 33_666 2_665
Mg1 In3 Mg1 120.0 9 2_665
Mg1 In3 Mg1 120.0 29_666 2_665
Mg1 In3 Mg1 60.0 5 2_665
Mg1 In3 Mg1 90.0 . 2_665
Mg1 In3 Mg1 90.0 25_666 2_665
Mg1 In3 Mg1 60.0 34_565 2_665
Mg1 In3 Mg1 120.0 6_566 2_665
Mg1 In3 Mg1 60.0 30_655 2_665
Mg1 In3 Mg1 120.0 10_656 2_665
Mg1 In3 Mg1 120.0 33_666 26_556
Mg1 In3 Mg1 60.0 9 26_556
Mg1 In3 Mg1 60.0 29_666 26_556
Mg1 In3 Mg1 120.0 5 26_556
Mg1 In3 Mg1 90.0 . 26_556
Mg1 In3 Mg1 90.0 25_666 26_556
Mg1 In3 Mg1 120.0 34_565 26_556
Mg1 In3 Mg1 60.0 6_566 26_556
Mg1 In3 Mg1 120.0 30_655 26_556
Mg1 In3 Mg1 60.0 10_656 26_556
Mg1 In3 Mg1 180.0 2_665 26_556
In2 Mg1 In2 102.66(5) 9 5
In2 Mg1 In2 57.01(3) 9 10_655
In2 Mg1 In2 132.43(9) 5 10_655
In2 Mg1 In2 132.43(9) 9 30_655
In2 Mg1 In2 57.01(3) 5 30_655
In2 Mg1 In2 102.66(5) 10_655 30_655
In2 Mg1 Mg1 158.355(19) 9 10_656
In2 Mg1 Mg1 98.55(2) 5 10_656
In2 Mg1 Mg1 104.75(2) 10_655 10_656
In2 Mg1 Mg1 58.25(4) 30_655 10_656
In2 Mg1 Mg1 98.55(2) 9 30_655
In2 Mg1 Mg1 158.355(19) 5 30_655
In2 Mg1 Mg1 58.25(4) 10_655 30_655
In2 Mg1 Mg1 104.75(2) 30_655 30_655
Mg1 Mg1 Mg1 60.0 10_656 30_655
In2 Mg1 In3 113.79(4) 9 .
In2 Mg1 In3 113.79(4) 5 .
In2 Mg1 In3 113.79(4) 10_655 .
In2 Mg1 In3 113.79(4) 30_655 .
Mg1 Mg1 In3 60.0 10_656 .
Mg1 Mg1 In3 60.0 30_655 .
In2 Mg1 Mg1 104.75(2) 9 9
In2 Mg1 Mg1 58.25(4) 5 9
In2 Mg1 Mg1 158.355(19) 10_655 9
In2 Mg1 Mg1 98.55(2) 30_655 9
Mg1 Mg1 Mg1 90.0 10_656 9
Mg1 Mg1 Mg1 120.0 30_655 9
In3 Mg1 Mg1 60.0 . 9
In2 Mg1 Mg1 58.25(4) 9 5
In2 Mg1 Mg1 104.75(2) 5 5
In2 Mg1 Mg1 98.55(2) 10_655 5
In2 Mg1 Mg1 158.355(19) 30_655 5
Mg1 Mg1 Mg1 120.0 10_656 5
Mg1 Mg1 Mg1 90.0 30_655 5
In3 Mg1 Mg1 60.0 . 5
Mg1 Mg1 Mg1 60.0 9 5
In2 Mg1 Mg2 53.72(2) 9 .
In2 Mg1 Mg2 53.72(2) 5 .
In2 Mg1 Mg2 107.24(5) 10_655 .
In2 Mg1 Mg2 107.24(5) 30_655 .
Mg1 Mg1 Mg2 147.255(18) 10_656 .
Mg1 Mg1 Mg2 147.255(18) 30_655 .
In3 Mg1 Mg2 111.48(5) . .
Mg1 Mg1 Mg2 61.65(4) 9 .
Mg1 Mg1 Mg2 61.65(4) 5 .
In2 Mg1 Mg2 107.24(5) 9 28_655
In2 Mg1 Mg2 107.24(5) 5 28_655
In2 Mg1 Mg2 53.72(2) 10_655 28_655
In2 Mg1 Mg2 53.72(2) 30_655 28_655
Mg1 Mg1 Mg2 61.65(4) 10_656 28_655
Mg1 Mg1 Mg2 61.65(4) 30_655 28_655
In3 Mg1 Mg2 111.48(5) . 28_655
Mg1 Mg1 Mg2 147.255(18) 9 28_655
Mg1 Mg1 Mg2 147.255(18) 5 28_655
Mg2 Mg1 Mg2 137.04(9) . 28_655
In2 Mg1 K 66.21(4) 9 .
In2 Mg1 K 66.21(4) 5 .
In2 Mg1 K 66.21(4) 10_655 .
In2 Mg1 K 66.21(4) 30_655 .
Mg1 Mg1 K 120.0 10_656 .
Mg1 Mg1 K 120.0 30_655 .
In3 Mg1 K 180.00(8) . .
Mg1 Mg1 K 120.0 9 .
Mg1 Mg1 K 120.0 5 .
Mg2 Mg1 K 68.52(5) . .
Mg2 Mg1 K 68.52(5) 28_655 .
In1 Mg2 In2 109.64(5) . 9
In1 Mg2 In2 109.64(5) . 5
In2 Mg2 In2 109.30(5) 9 5
In1 Mg2 In2 109.64(5) . .
In2 Mg2 In2 109.30(5) 9 .
In2 Mg2 In2 109.30(5) 5 .
In1 Mg2 Mg2 54.7 . 27
In2 Mg2 Mg2 125.35(3) 9 27
In2 Mg2 Mg2 54.90(5) 5 27
In2 Mg2 Mg2 125.35(3) . 27
In1 Mg2 Mg2 54.7 . 26
In2 Mg2 Mg2 54.90(5) 9 26
In2 Mg2 Mg2 125.35(3) 5 26
In2 Mg2 Mg2 125.35(3) . 26
Mg2 Mg2 Mg2 90.0 27 26
In1 Mg2 Mg2 54.7 . 28
In2 Mg2 Mg2 125.35(3) 9 28
In2 Mg2 Mg2 125.35(3) 5 28
In2 Mg2 Mg2 54.90(5) . 28
Mg2 Mg2 Mg2 90.0 27 28
Mg2 Mg2 Mg2 90.0 26 28
In1 Mg2 Mg1 146.75(5) . .
In2 Mg2 Mg1 57.37(4) 9 .
In2 Mg2 Mg1 57.37(4) 5 .
In2 Mg2 Mg1 103.62(9) . .
Mg2 Mg2 Mg1 105.01(3) 27 .
Mg2 Mg2 Mg1 105.01(3) 26 .
Mg2 Mg2 Mg1 158.52(5) 28 .
In1 Mg2 Mg1 146.75(5) . 5
In2 Mg2 Mg1 57.37(4) 9 5
In2 Mg2 Mg1 103.62(9) 5 5
In2 Mg2 Mg1 57.37(4) . 5
Mg2 Mg2 Mg1 158.52(5) 27 5
Mg2 Mg2 Mg1 105.01(3) 26 5
Mg2 Mg2 Mg1 105.01(3) 28 5
Mg1 Mg2 Mg1 56.71(8) . 5
In1 Mg2 Mg1 146.75(5) . 9
In2 Mg2 Mg1 103.62(9) 9 9
In2 Mg2 Mg1 57.37(4) 5 9
In2 Mg2 Mg1 57.37(4) . 9
Mg2 Mg2 Mg1 105.01(3) 27 9
Mg2 Mg2 Mg1 158.52(5) 26 9
Mg2 Mg2 Mg1 105.01(3) 28 9
Mg1 Mg2 Mg1 56.71(8) . 9
Mg1 Mg2 Mg1 56.71(8) 5 9
In1 Mg2 K 88.21(4) . 9
In2 Mg2 K 162.15(9) 9 9
In2 Mg2 K 62.599(5) 5 9
In2 Mg2 K 62.599(5) . 9
Mg2 Mg2 K 64.78(2) 27 9
Mg2 Mg2 K 142.95(4) 26 9
Mg2 Mg2 K 64.78(2) 28 9
Mg1 Mg2 K 107.46(5) . 9
Mg1 Mg2 K 107.46(5) 5 9
Mg1 Mg2 K 58.53(4) 9 9
In1 Mg2 K 88.21(4) . .
In2 Mg2 K 62.599(5) 9 .
In2 Mg2 K 62.599(5) 5 .
In2 Mg2 K 162.15(9) . .
Mg2 Mg2 K 64.78(2) 27 .
Mg2 Mg2 K 64.78(2) 26 .
Mg2 Mg2 K 142.95(4) 28 .
Mg1 Mg2 K 58.53(4) . .
Mg1 Mg2 K 107.46(5) 5 .
Mg1 Mg2 K 107.46(5) 9 .
K Mg2 K 119.904(4) 9 .
Mg1 K Mg1 180.00(4) 25_655 .
Mg1 K Mg1 90.0 25_655 26
Mg1 K Mg1 90.0 . 26
Mg1 K Mg1 90.0 25_655 2_655
Mg1 K Mg1 90.0 . 2_655
Mg1 K Mg1 180.00(4) 26 2_655
Mg1 K In2 130.472(3) 25_655 10_655
Mg1 K In2 49.528(3) . 10_655
Mg1 K In2 49.528(3) 26 10_655
Mg1 K In2 130.472(3) 2_655 10_655
Mg1 K In2 130.472(3) 25_655 30_655
Mg1 K In2 49.528(3) . 30_655
Mg1 K In2 130.472(3) 26 30_655
Mg1 K In2 49.528(3) 2_655 30_655
In2 K In2 80.944(6) 10_655 30_655
Mg1 K In2 49.528(3) 25_655 34
Mg1 K In2 130.472(3) . 34
Mg1 K In2 130.472(3) 26 34
Mg1 K In2 49.528(3) 2_655 34
In2 K In2 180.000(17) 10_655 34
In2 K In2 99.056(6) 30_655 34
Mg1 K In2 49.528(3) 25_655 6
Mg1 K In2 130.472(3) . 6
Mg1 K In2 49.528(3) 26 6
Mg1 K In2 130.472(3) 2_655 6
In2 K In2 99.056(6) 10_655 6
In2 K In2 180.000(17) 30_655 6
In2 K In2 80.944(6) 34 6
Mg1 K In2 49.528(3) 25_655 29_655
Mg1 K In2 130.472(3) . 29_655
Mg1 K In2 49.528(3) 26 29_655
Mg1 K In2 130.472(3) 2_655 29_655
In2 K In2 80.944(6) 10_655 29_655
In2 K In2 133.252(17) 30_655 29_655
In2 K In2 99.056(6) 34 29_655
In2 K In2 46.748(17) 6 29_655
Mg1 K In2 49.528(3) 25_655 33_655
Mg1 K In2 130.472(3) . 33_655
Mg1 K In2 130.472(3) 26 33_655
Mg1 K In2 49.528(3) 2_655 33_655
In2 K In2 133.252(17) 10_655 33_655
In2 K In2 80.944(6) 30_655 33_655
In2 K In2 46.748(17) 34 33_655
In2 K In2 99.056(6) 6 33_655
In2 K In2 80.944(6) 29_655 33_655
Mg1 K In2 130.472(3) 25_655 5
Mg1 K In2 49.528(3) . 5
Mg1 K In2 130.472(3) 26 5
Mg1 K In2 49.528(3) 2_655 5
In2 K In2 99.056(6) 10_655 5
In2 K In2 46.748(17) 30_655 5
In2 K In2 80.944(6) 34 5
In2 K In2 133.252(17) 6 5
In2 K In2 180.0 29_655 5
In2 K In2 99.056(6) 33_655 5
Mg1 K In2 130.472(3) 25_655 9
Mg1 K In2 49.528(3) . 9
Mg1 K In2 49.528(3) 26 9
Mg1 K In2 130.472(3) 2_655 9
In2 K In2 46.748(17) 10_655 9
In2 K In2 99.056(6) 30_655 9
In2 K In2 133.252(17) 34 9
In2 K In2 80.944(6) 6 9
In2 K In2 99.056(6) 29_655 9
In2 K In2 180.0 33_655 9
In2 K In2 80.944(6) 5 9

loop_
_geom_bond_atom_site_label_1
_geom_bond_atom_site_label_2
_geom_bond_distance
_geom_bond_site_symmetry_2
In1 Mg2 2.944(3) .
In1 Mg2 2.944(3) 25
In1 Mg2 2.944(3) 28
In1 Mg2 2.944(3) 2
In1 Mg2 2.944(3) 26
In1 Mg2 2.944(3) 3
In1 Mg2 2.944(3) 27
In1 Mg2 2.944(3) 4
In2 In2 2.9480(9) 26_556
In2 In2 2.9480(9) 2_565
In2 Mg2 2.9566(11) 28
In2 Mg2 2.9566(11) .
In2 Mg1 3.0887(11) 5
In2 Mg1 3.0887(11) 9
In2 Mg1 3.0887(11) 30
In2 Mg1 3.0887(11) 10_556
In2 K 3.7154(5) 9
In2 K 3.7154(5) 5
In3 Mg1 3.250(3) 33_666
In3 Mg1 3.250(3) 9
In3 Mg1 3.250(3) 29_666
In3 Mg1 3.250(3) 5
In3 Mg1 3.250(3) .
In3 Mg1 3.250(3) 25_666
In3 Mg1 3.250(3) 34_565
In3 Mg1 3.250(3) 6_566
In3 Mg1 3.250(3) 30_655
In3 Mg1 3.250(3) 10_656
In3 Mg1 3.250(3) 2_665
In3 Mg1 3.250(3) 26_556
Mg1 In2 3.0887(11) 9
Mg1 In2 3.0887(11) 5
Mg1 In2 3.0887(11) 10_655
Mg1 In2 3.0887(11) 30_655
Mg1 Mg1 3.250(3) 10_656
Mg1 Mg1 3.250(3) 30_655
Mg1 Mg1 3.250(3) 9
Mg1 Mg1 3.250(3) 5
Mg1 Mg2 3.422(3) .
Mg1 Mg2 3.422(3) 28_655
Mg1 K 3.657(3) .
Mg2 In2 2.9566(11) 9
Mg2 In2 2.9566(11) 5
Mg2 Mg2 3.400(3) 27
Mg2 Mg2 3.400(3) 26
Mg2 Mg2 3.400(3) 28
Mg2 Mg1 3.422(3) 5
Mg2 Mg1 3.422(3) 9
Mg2 K 3.9901(5) 9
Mg2 K 3.9901(5) .
K Mg1 3.657(3) 25_655
K Mg1 3.657(3) 26
K Mg1 3.657(3) 2_655
K In2 3.7154(5) 10_655
K In2 3.7154(5) 30_655
K In2 3.7154(5) 34
K In2 3.7154(5) 6
K In2 3.7154(5) 29_655
K In2 3.7154(5) 33_655
K In2 3.7154(5) 5
K In2 3.7154(5) 9
